data_7023329
loop_
_publ_author_name
'Gong, Yun'
'Hao, Zhi'
'Sun, Jun Liang'
'Shi, Hui-Fang'
'Jiang, Peng-Gang'
'Lin, Jian-Hua'

_publ_section_title
;
 Metal(II) complexes based on 1,4-bis(3-pyridylaminomethyl)benzene:
 structures, photoluminescence and photocatalytic properties.
;
_journal_issue 36
_journal_name_full 'Dalton transactions (Cambridge, England : 2003)'
_journal_page_first 13241
_journal_page_last 13250
_journal_paper_doi 10.1039/c3dt51188j
_journal_volume 42
_journal_year 2013
_chemical_formula_sum 'C18 H22 Cd N4 O6 S'
_chemical_formula_weight 534.86
_chemical_name_systematic
;
?
;
_space_group_IT_number 15
_symmetry_cell_setting monoclinic
_symmetry_space_group_name_Hall '-C 2yc'
_symmetry_space_group_name_H-M 'C 1 2/c 1'
_atom_sites_solution_hydrogens geom
_atom_sites_solution_primary direct
_atom_sites_solution_secondary difmap
_audit_creation_method SHELXL-97
_cell_angle_alpha 90.00
_cell_angle_beta 107.3040(10)
_cell_angle_gamma 90.00
_cell_formula_units_Z 4
_cell_length_a 12.5331(4)
_cell_length_b 13.4857(5)
_cell_length_c 12.0851(4)
_cell_measurement_reflns_used 1961
_cell_measurement_temperature 293(2)
_cell_measurement_theta_max 28.3499
_cell_measurement_theta_min 3.0150
_cell_volume 1950.15(12)
_computing_cell_refinement 'Bruker SMART'
_computing_data_collection 'Bruker SMART'
_computing_data_reduction 'Bruker SAINT'
_computing_molecular_graphics 'SHELXTL (Sheldrick, 2008)'
_computing_publication_material 'publCIF (Westrip, 2010)'
_computing_structure_refinement 'SHELXTL (Sheldrick, 2008)'
_computing_structure_solution 'SHELXTL (Sheldrick, 2008)'
_diffrn_ambient_temperature 293(2)
_diffrn_measured_fraction_theta_full 0.999
_diffrn_measured_fraction_theta_max 0.999
_diffrn_measurement_device_type 'Bruker SMART APEX CCD'
_diffrn_measurement_method 'phi and omega scans'
_diffrn_radiation_monochromator graphite
_diffrn_radiation_source 'fine-focus sealed tube'
_diffrn_radiation_type MoK\a
_diffrn_radiation_wavelength 0.71073
_diffrn_reflns_av_R_equivalents 0.0197
_diffrn_reflns_av_unetI/netI 0.0228
_diffrn_reflns_limit_h_max 6
_diffrn_reflns_limit_h_min -14
_diffrn_reflns_limit_k_max 16
_diffrn_reflns_limit_k_min -14
_diffrn_reflns_limit_l_max 14
_diffrn_reflns_limit_l_min -13
_diffrn_reflns_number 3173
_diffrn_reflns_theta_full 25.01
_diffrn_reflns_theta_max 25.01
_diffrn_reflns_theta_min 3.02
_exptl_absorpt_coefficient_mu 1.273
_exptl_absorpt_correction_T_max 1.00000
_exptl_absorpt_correction_T_min 0.77423
_exptl_absorpt_correction_type multi-scan
_exptl_absorpt_process_details 'SADABS (Sheldrick, 1996)'
_exptl_crystal_colour colorless
_exptl_crystal_density_diffrn 1.822
_exptl_crystal_density_method 'not measured'
_exptl_crystal_description block
_exptl_crystal_F_000 1080
_exptl_crystal_size_max 0.32
_exptl_crystal_size_mid 0.28
_exptl_crystal_size_min 0.20
_refine_diff_density_max 0.498
_refine_diff_density_min -0.837
_refine_diff_density_rms 0.076
_refine_ls_extinction_method none
_refine_ls_goodness_of_fit_ref 1.067
_refine_ls_hydrogen_treatment constr
_refine_ls_matrix_type full
_refine_ls_number_parameters 138
_refine_ls_number_reflns 1719
_refine_ls_number_restraints 0
_refine_ls_restrained_S_all 1.067
_refine_ls_R_factor_all 0.0260
_refine_ls_R_factor_gt 0.0238
_refine_ls_shift/su_max 0.000
_refine_ls_shift/su_mean 0.000
_refine_ls_structure_factor_coef Fsqd
_refine_ls_weighting_details 'calc w=1/[\s^2^(Fo^2^)+(0.0414P)^2^+1.0697P] where P=(Fo^2^+2Fc^2^)/3'
_refine_ls_weighting_scheme calc
_refine_ls_wR_factor_gt 0.0645
_refine_ls_wR_factor_ref 0.0666
_reflns_number_gt 1581
_reflns_number_total 1719
_reflns_threshold_expression >2sigma(I)
_cod_data_source_file c3dt51188j.txt
_cod_data_source_block 111205a
_cod_depositor_comments
;
The following automatic conversions were performed:

'_symmetry_cell_setting' value 'Monoclinic' changed to 'monoclinic'
according to /home/saulius/struct/CIF-dictionaries/cif_core.dic
dictionary named 'cif_core.dic' version 2.4.2 from 2011-04-26.

Automatic conversion script
Id: cif_fix_values 1891 2012-01-12 08:04:46Z andrius 
;
_cod_original_sg_symbol_H-M C2/c
_cod_database_code 7023329

loop_
_symmetry_equiv_pos_as_xyz
'x, y, z'
'-x, y, -z+1/2'
'x+1/2, y+1/2, z'
'-x+1/2, y+1/2, -z+1/2'
'-x, -y, -z'
'x, -y, z-1/2'
'-x+1/2, -y+1/2, -z'
'x+1/2, -y+1/2, z-1/2'

loop_
_atom_site_label
_atom_site_type_symbol
_atom_site_fract_x
_atom_site_fract_y
_atom_site_fract_z
_atom_site_U_iso_or_equiv
_atom_site_adp_type
_atom_site_occupancy
_atom_site_symmetry_multiplicity
_atom_site_calc_flag
_atom_site_refinement_flags
Cd1 Cd 0.0000 0.5000 0.5000 0.02252(12) Uani 1 2 d S
N1 N 0.08852(17) 0.37746(14) 0.42531(16) 0.0277(4) Uani 1 1 d .
N2 N 0.28826(16) 0.36456(14) 0.25568(15) 0.0271(4) Uani 1 1 d .
H2B H 0.3448 0.3206 0.2705 0.033 Uiso 1 1 d R
O1 O -0.05111(15) 0.57979(13) 0.32029(13) 0.0324(4) Uani 1 1 d .
O2 O -0.08768(16) 0.70511(12) 0.17292(14) 0.0373(4) Uani 1 1 d .
O3 O -0.15656(14) 0.40184(13) 0.47323(14) 0.0351(4) Uani 1 1 d .
H3B H -0.1432 0.3513 0.5172 0.042 Uiso 1 1 d R
H3C H -0.1833 0.3836 0.4031 0.042 Uiso 1 1 d R
S1 S 0.0000 0.64218(6) 0.2500 0.02284(19) Uani 1 2 d S
C1 C 0.16197(19) 0.40360(16) 0.36907(18) 0.0264(5) Uani 1 1 d .
H1 H 0.1763 0.4707 0.3627 0.032 Uiso 1 1 calc R
C2 C 0.21733(19) 0.33563(17) 0.32013(18) 0.0236(5) Uani 1 1 d .
C3 C 0.1963(2) 0.23509(17) 0.3328(2) 0.0321(5) Uani 1 1 d .
H3 H 0.2328 0.1867 0.3027 0.039 Uiso 1 1 calc R
C4 C 0.1210(2) 0.20861(18) 0.3901(2) 0.0377(6) Uani 1 1 d .
H4 H 0.1055 0.1421 0.3984 0.045 Uiso 1 1 calc R
C5 C 0.0685(2) 0.28112(18) 0.4352(2) 0.0339(6) Uani 1 1 d .
H5 H 0.0175 0.2624 0.4737 0.041 Uiso 1 1 calc R
C6 C 0.3382(2) 0.46411(19) 0.2737(2) 0.0302(5) Uani 1 1 d .
H6A H 0.2785 0.5124 0.2616 0.036 Uiso 1 1 calc R
H6B H 0.3756 0.4757 0.2152 0.036 Uiso 1 1 calc R
C7 C 0.4205(2) 0.48211(18) 0.3909(2) 0.0276(5) Uani 1 1 d .
C8 C 0.5131(2) 0.42051(17) 0.4330(2) 0.0304(5) Uani 1 1 d .
H8 H 0.5228 0.3668 0.3886 0.036 Uiso 1 1 calc R
C9 C 0.4088(2) 0.56214(17) 0.4599(2) 0.0301(5) Uani 1 1 d .
H9 H 0.3479 0.6045 0.4338 0.036 Uiso 1 1 calc R

loop_
_atom_site_aniso_label
_atom_site_aniso_U_11
_atom_site_aniso_U_22
_atom_site_aniso_U_33
_atom_site_aniso_U_23
_atom_site_aniso_U_13
_atom_site_aniso_U_12
Cd1 0.02718(17) 0.02065(17) 0.02271(17) 0.00173(7) 0.01201(12) 0.00113(8)
N1 0.0312(11) 0.0244(10) 0.0306(10) 0.0022(8) 0.0141(8) 0.0030(9)
N2 0.0314(10) 0.0250(10) 0.0277(10) -0.0020(8) 0.0129(8) 0.0034(8)
O1 0.0389(9) 0.0336(9) 0.0240(8) 0.0068(7) 0.0081(7) -0.0066(8)
O2 0.0557(12) 0.0281(9) 0.0291(9) 0.0056(7) 0.0142(8) 0.0156(9)
O3 0.0367(10) 0.0368(10) 0.0281(9) 0.0017(7) 0.0041(7) -0.0076(8)
S1 0.0356(4) 0.0172(4) 0.0175(4) 0.000 0.0105(3) 0.000
C1 0.0352(13) 0.0173(11) 0.0292(12) 0.0036(9) 0.0133(10) 0.0032(10)
C2 0.0251(11) 0.0250(12) 0.0199(10) 0.0006(9) 0.0054(9) 0.0010(9)
C3 0.0397(14) 0.0208(12) 0.0370(13) -0.0080(10) 0.0132(11) 0.0014(11)
C4 0.0461(15) 0.0206(12) 0.0513(15) 0.0002(11) 0.0220(13) -0.0049(12)
C5 0.0399(14) 0.0237(13) 0.0433(14) 0.0027(10) 0.0204(12) -0.0014(11)
C6 0.0398(14) 0.0254(12) 0.0317(12) 0.0024(11) 0.0201(11) -0.0006(12)
C7 0.0332(14) 0.0230(11) 0.0339(14) 0.0011(10) 0.0212(12) -0.0051(11)
C8 0.0388(13) 0.0207(12) 0.0394(13) -0.0033(10) 0.0236(11) -0.0026(11)
C9 0.0337(13) 0.0227(12) 0.0385(13) 0.0011(10) 0.0181(11) -0.0002(11)

loop_
_atom_type_symbol
_atom_type_description
_atom_type_scat_dispersion_real
_atom_type_scat_dispersion_imag
_atom_type_scat_source
C C 0.0033 0.0016 'International Tables Vol C Tables 4.2.6.8 and 6.1.1.4'
H H 0.0000 0.0000 'International Tables Vol C Tables 4.2.6.8 and 6.1.1.4'
N N 0.0061 0.0033 'International Tables Vol C Tables 4.2.6.8 and 6.1.1.4'
O O 0.0106 0.0060 'International Tables Vol C Tables 4.2.6.8 and 6.1.1.4'
S S 0.1246 0.1234 'International Tables Vol C Tables 4.2.6.8 and 6.1.1.4'
Cd Cd -0.8075 1.2024 'International Tables Vol C Tables 4.2.6.8 and 6.1.1.4'

loop_
_geom_angle_atom_site_label_1
_geom_angle_atom_site_label_2
_geom_angle_atom_site_label_3
_geom_angle
_geom_angle_site_symmetry_1
_geom_angle_site_symmetry_3
O3 Cd1 O3 180.00(8) 5_566 .
O3 Cd1 N1 91.26(7) 5_566 5_566
O3 Cd1 N1 88.74(7) . 5_566
O3 Cd1 N1 88.74(7) 5_566 .
O3 Cd1 N1 91.26(7) . .
N1 Cd1 N1 180.00(8) 5_566 .
O3 Cd1 O1 81.53(6) 5_566 .
O3 Cd1 O1 98.47(6) . .
N1 Cd1 O1 90.17(6) 5_566 .
N1 Cd1 O1 89.83(6) . .
O3 Cd1 O1 98.47(6) 5_566 5_566
O3 Cd1 O1 81.53(6) . 5_566
N1 Cd1 O1 89.83(6) 5_566 5_566
N1 Cd1 O1 90.17(6) . 5_566
O1 Cd1 O1 180.00(4) . 5_566
C5 N1 C1 118.4(2) . .
C5 N1 Cd1 122.31(15) . .
C1 N1 Cd1 119.29(15) . .
C2 N2 C6 119.00(18) . .
C2 N2 H2B 107.3 . .
C6 N2 H2B 107.3 . .
S1 O1 Cd1 138.96(10) . .
Cd1 O3 H3B 111.8 . .
Cd1 O3 H3C 111.9 . .
H3B O3 H3C 109.7 . .
O1 S1 O1 110.22(14) 2 .
O1 S1 O2 108.81(10) 2 2
O1 S1 O2 109.52(9) . 2
O1 S1 O2 109.52(9) 2 .
O1 S1 O2 108.81(10) . .
O2 S1 O2 109.95(15) 2 .
N1 C1 C2 123.3(2) . .
N1 C1 H1 118.4 . .
C2 C1 H1 118.4 . .
C1 C2 C3 117.4(2) . .
C1 C2 N2 122.3(2) . .
C3 C2 N2 120.2(2) . .
C4 C3 C2 119.2(2) . .
C4 C3 H3 120.4 . .
C2 C3 H3 120.4 . .
C3 C4 C5 119.7(2) . .
C3 C4 H4 120.1 . .
C5 C4 H4 120.1 . .
N1 C5 C4 122.0(2) . .
N1 C5 H5 119.0 . .
C4 C5 H5 119.0 . .
N2 C6 C7 115.46(19) . .
N2 C6 H6A 108.4 . .
C7 C6 H6A 108.4 . .
N2 C6 H6B 108.4 . .
C7 C6 H6B 108.4 . .
H6A C6 H6B 107.5 . .
C8 C7 C9 117.8(3) . .
C8 C7 C6 120.7(2) . .
C9 C7 C6 121.5(2) . .
C9 C8 C7 121.2(2) 5_666 .
C9 C8 H8 119.4 5_666 .
C7 C8 H8 119.4 . .
C8 C9 C7 121.0(2) 5_666 .
C8 C9 H9 119.5 5_666 .
C7 C9 H9 119.5 . .

loop_
_geom_bond_atom_site_label_1
_geom_bond_atom_site_label_2
_geom_bond_distance
_geom_bond_site_symmetry_2
Cd1 O3 2.3085(17) 5_566
Cd1 O3 2.3085(17) .
Cd1 N1 2.3178(19) 5_566
Cd1 N1 2.3178(19) .
Cd1 O1 2.3361(15) .
Cd1 O1 2.3361(15) 5_566
N1 C5 1.335(3) .
N1 C1 1.344(3) .
N2 C2 1.400(3) .
N2 C6 1.470(3) .
N2 H2B 0.9000 .
O1 S1 1.4709(16) .
O2 S1 1.4787(17) .
O3 H3B 0.8501 .
O3 H3C 0.8499 .
S1 O1 1.4709(16) 2
S1 O2 1.4787(17) 2
C1 C2 1.384(3) .
C1 H1 0.9300 .
C2 C3 1.398(3) .
C3 C4 1.373(3) .
C3 H3 0.9300 .
C4 C5 1.378(3) .
C4 H4 0.9300 .
C5 H5 0.9300 .
C6 C7 1.503(4) .
C6 H6A 0.9700 .
C6 H6B 0.9700 .
C7 C8 1.394(4) .
C7 C9 1.398(3) .
C8 C9 1.391(3) 5_666
C8 H8 0.9300 .
C9 C8 1.391(3) 5_666
C9 H9 0.9300 .
